data_4121289
loop_
_publ_author_name
'Gang Wu'
'Jiaquan Bai'
'Yuan Jiang'
'Guanghua Li'
'Jian Huang'
'Yi Li'
'Christopher E. Anson'
'Annie K. Powell'
'Shilun Qiu'

_publ_section_title
;
 Rolling Up the Sheet: Constructing Metal-Organic Lamellae and Nanotubes
 from a [{Mn3(propanediolato)2}(dicyanamide)2]n Honeycomb Skeleton
;
_journal_name_full 'Journal of the American Chemical Society'
_journal_page_first 18276
_journal_page_last 18279
_journal_paper_doi 10.1021/ja409569q
_journal_volume 135
_journal_year 2013
_chemical_formula_moiety 'C28 H42 Br2 Mn3 N8 O12 S2, C3 H10 N'
_chemical_formula_sum 'C31 H52 Br2 Mn3 N9 O12 S2'
_chemical_formula_weight 1131.57
_chemical_name_systematic
;
 ?
;
_space_group_crystal_system monoclinic
_space_group_IT_number 14
_space_group_name_Hall '-P 2ybc'
_space_group_name_H-M_alt 'P 1 21/c 1'
_symmetry_space_group_name_Hall '-P 2ybc'
_symmetry_space_group_name_H-M 'P 1 21/c 1'
_atom_sites_solution_hydrogens mixed
_atom_sites_solution_primary direct
_atom_sites_solution_secondary difmap
_audit_creation_method SHELXL-2013
_cell_angle_alpha 90
_cell_angle_beta 104.445(2)
_cell_angle_gamma 90
_cell_formula_units_Z 4
_cell_length_a 18.1986(19)
_cell_length_b 11.5860(12)
_cell_length_c 24.841(3)
_cell_measurement_reflns_used 4085
_cell_measurement_temperature 185(2)
_cell_measurement_theta_max 22.96
_cell_measurement_theta_min 2.31
_cell_volume 5072.1(10)
_computing_cell_refinement 'Apex2 (Bruker AXS Inc., 2005)'
_computing_data_collection 'Apex2 (Bruker AXS Inc., 2005)'
_computing_data_reduction 'Apex2 (Bruker AXS Inc., 2005)'
_computing_molecular_graphics 'Diamond 2.1 (Crystal Impact, 1998)'
_computing_publication_material 'SHELXL-2013 (Sheldrick, 2013)'
_computing_structure_refinement 'SHELXL-2013 (Sheldrick, 2013)'
_computing_structure_solution 'SHELXL-2013 (Sheldrick, 2013)'
_diffrn_ambient_temperature 185(2)
_diffrn_measured_fraction_theta_full 0.995
_diffrn_measured_fraction_theta_max 0.989
_diffrn_measurement_device_type 'Bruker Apex II'
_diffrn_measurement_method 'phi and omega scans'
_diffrn_radiation_type MoK\a
_diffrn_radiation_wavelength 0.71073
_diffrn_reflns_av_R_equivalents 0.0658
_diffrn_reflns_av_unetI/netI 0.0963
_diffrn_reflns_Laue_measured_fraction_full 0.995
_diffrn_reflns_Laue_measured_fraction_max 0.989
_diffrn_reflns_limit_h_max 22
_diffrn_reflns_limit_h_min -22
_diffrn_reflns_limit_k_max 14
_diffrn_reflns_limit_k_min -10
_diffrn_reflns_limit_l_max 30
_diffrn_reflns_limit_l_min -30
_diffrn_reflns_number 26659
_diffrn_reflns_point_group_measured_fraction_full 0.995
_diffrn_reflns_point_group_measured_fraction_max 0.989
_diffrn_reflns_theta_full 25.250
_diffrn_reflns_theta_max 26.074
_diffrn_reflns_theta_min 1.693
_diffrn_source 'fine-focus sealed tube'
_exptl_absorpt_coefficient_mu 2.451
_exptl_absorpt_correction_T_max 0.643
_exptl_absorpt_correction_T_min 0.583
_exptl_absorpt_correction_type multi-scan
_exptl_absorpt_process_details 'SADABS (Sheldrick, 1996)'
_exptl_crystal_colour orange
_exptl_crystal_density_diffrn 1.482
_exptl_crystal_description block
_exptl_crystal_F_000 2296
_exptl_crystal_size_max 0.230
_exptl_crystal_size_mid 0.210
_exptl_crystal_size_min 0.200
_refine_diff_density_max 0.829
_refine_diff_density_min -0.465
_refine_diff_density_rms 0.114
_refine_ls_extinction_method none
_refine_ls_goodness_of_fit_ref 1.032
_refine_ls_hydrogen_treatment mixed
_refine_ls_matrix_type full
_refine_ls_number_parameters 542
_refine_ls_number_reflns 9941
_refine_ls_number_restraints 76
_refine_ls_restrained_S_all 1.036
_refine_ls_R_factor_all 0.1146
_refine_ls_R_factor_gt 0.0665
_refine_ls_shift/su_max 0.000
_refine_ls_shift/su_mean 0.000
_refine_ls_structure_factor_coef Fsqd
_refine_ls_weighting_details 'w=1/[\s^2^(Fo^2^)+(0.0898P)^2^+1.5650P] where P=(Fo^2^+2Fc^2^)/3'
_refine_ls_weighting_scheme calc
_refine_ls_wR_factor_gt 0.1737
_refine_ls_wR_factor_ref 0.1963
_reflns_Friedel_coverage 0.000
_reflns_number_gt 5978
_reflns_number_total 9941
_reflns_threshold_expression 'I > 2\s(I)'
_cod_data_source_file ja409569q_si_002.cif
_cod_data_source_block sheet_tube_1
_cod_original_cell_volume 5072.1(9)
_cod_database_code 4121289
_shelx_space_group_comment
;
The symmetry employed for this shelxl refinement is uniquely defined
by the following loop, which should always be used as a source of
symmetry information in preference to the above space-group names.
They are only intended as comments.
;
_shelx_estimated_absorpt_t_min 0.603
_shelx_estimated_absorpt_t_max 0.640
_shelxl_version_number 2013-4

loop_
_space_group_symop_operation_xyz
'x, y, z'
'-x, y+1/2, -z+1/2'
'-x, -y, -z'
'x, -y-1/2, z-1/2'

loop_
_atom_site_label
_atom_site_type_symbol
_atom_site_fract_x
_atom_site_fract_y
_atom_site_fract_z
_atom_site_U_iso_or_equiv
_atom_site_adp_type
_atom_site_occupancy
_atom_site_site_symmetry_order
_atom_site_calc_flag
_atom_site_refinement_flags_posn
_atom_site_refinement_flags_adp
_atom_site_refinement_flags_occupancy
_atom_site_disorder_assembly
_atom_site_disorder_group
Mn1 Mn 0.30345(5) 0.49860(7) 0.20680(3) 0.0346(2) Uani 1 1 d . . . . .
Mn2 Mn 0.29856(6) 0.46406(9) 0.07922(4) 0.0468(3) Uani 1 1 d D . . . .
Mn3 Mn 0.29770(6) 0.52671(9) 0.33288(3) 0.0466(3) Uani 1 1 d . . . . .
Br1 Br 0.44091(4) 0.61148(7) 0.22605(3) 0.0561(2) Uani 1 1 d D . . . .
Br2 Br 0.13236(4) 0.36888(7) 0.17944(3) 0.0653(2) Uani 1 1 d D . . . .
O1 O 0.2625(2) 0.5734(3) 0.13825(14) 0.0351(9) Uani 1 1 d . . . . .
O2 O 0.2627(2) 0.6015(3) 0.25069(14) 0.0367(9) Uani 1 1 d . . . . .
C1 C 0.2458(4) 0.6926(5) 0.1339(2) 0.0429(15) Uani 1 1 d . . . . .
H1A H 0.2159 0.7100 0.0957 0.051 Uiso 1 1 calc R U . . .
H1B H 0.2938 0.7368 0.1406 0.051 Uiso 1 1 calc R U . . .
C2 C 0.2017(4) 0.7310(6) 0.1749(2) 0.0470(16) Uani 1 1 d . . . . .
H2A H 0.1903 0.8150 0.1681 0.056 Uiso 1 1 calc R U . . .
C3 C 0.2476(4) 0.7184(5) 0.2354(2) 0.0481(16) Uani 1 1 d . . . . .
H3A H 0.2962 0.7605 0.2404 0.058 Uiso 1 1 calc R U . . .
H3B H 0.2190 0.7540 0.2602 0.058 Uiso 1 1 calc R U . . .
N1 N 0.1304(3) 0.6724(6) 0.1677(2) 0.0557(15) Uani 1 1 d D . . . .
H1 H 0.122(4) 0.597(3) 0.167(3) 0.067 Uiso 1 1 d D U . . .
S1 S 0.05188(12) 0.7316(2) 0.13636(8) 0.0764(7) Uani 1 1 d . . . . .
O5 O 0.0474(3) 0.8430(6) 0.1613(3) 0.095(2) Uani 1 1 d . . . . .
O6 O -0.0067(3) 0.6475(7) 0.1339(3) 0.112(3) Uani 1 1 d . . . . .
C4 C 0.0554(4) 0.7626(9) 0.0677(3) 0.070(2) Uani 1 1 d . . . . .
C5 C 0.0675(5) 0.8678(9) 0.0525(4) 0.090(3) Uani 1 1 d . . . . .
H5A H 0.0764 0.9286 0.0790 0.108 Uiso 1 1 calc R U . . .
C6 C 0.0674(6) 0.8905(10) -0.0038(5) 0.104(3) Uani 1 1 d . . . . .
H6A H 0.0769 0.9666 -0.0146 0.125 Uiso 1 1 calc R U . . .
C7 C 0.0539(6) 0.8047(12) -0.0423(4) 0.097(3) Uani 1 1 d . . . . .
C8 C 0.0477(7) 0.6963(13) -0.0258(4) 0.125(4) Uani 1 1 d . . . . .
H8A H 0.0439 0.6343 -0.0514 0.151 Uiso 1 1 calc R U . . .
C9 C 0.0469(6) 0.6742(11) 0.0300(4) 0.108(4) Uani 1 1 d . . . . .
H9A H 0.0405 0.5974 0.0414 0.130 Uiso 1 1 calc R U . . .
C10 C 0.0475(7) 0.8369(13) -0.1037(4) 0.141(5) Uani 1 1 d . . . . .
H10A H 0.0375 0.7671 -0.1267 0.212 Uiso 1 1 calc R U . . .
H10B H 0.0951 0.8721 -0.1070 0.212 Uiso 1 1 calc R U . . .
H10C H 0.0058 0.8919 -0.1163 0.212 Uiso 1 1 calc R U . . .
O3 O 0.3287(2) 0.3833(3) 0.16090(16) 0.0407(10) Uani 1 1 d . . . . .
O4 O 0.3275(2) 0.4113(3) 0.27285(15) 0.0413(10) Uani 1 1 d . . . . .
C11 C 0.3812(4) 0.2937(5) 0.1808(3) 0.0496(16) Uani 1 1 d . . . . .
H11A H 0.4333 0.3257 0.1899 0.060 Uiso 1 1 calc R U . . .
H11B H 0.3776 0.2350 0.1514 0.060 Uiso 1 1 calc R U . . .
C12 C 0.3662(4) 0.2367(6) 0.2326(3) 0.0530(17) Uani 1 1 d . . . . .
H12A H 0.4033 0.1718 0.2431 0.064 Uiso 1 1 calc R U . . .
C13 C 0.3788(4) 0.3163(6) 0.2817(3) 0.0585(19) Uani 1 1 d . . . . .
H13A H 0.3729 0.2722 0.3145 0.070 Uiso 1 1 calc R U . . .
H13B H 0.4314 0.3461 0.2900 0.070 Uiso 1 1 calc R U . . .
N2 N 0.2908(4) 0.1863(5) 0.2198(3) 0.0633(16) Uani 1 1 d D . . . .
H2 H 0.246(3) 0.221(6) 0.201(3) 0.076 Uiso 1 1 d D U . . .
S2 S 0.27928(15) 0.04867(17) 0.21430(10) 0.0745(7) Uani 1 1 d . . . . .
O7 O 0.3251(4) -0.0042(4) 0.2622(2) 0.091(2) Uani 1 1 d . . . . .
O8 O 0.1986(4) 0.0302(5) 0.1988(3) 0.095(2) Uani 1 1 d . . . . .
C14 C 0.3155(5) -0.0010(6) 0.1588(3) 0.0615(19) Uani 1 1 d . . . . .
C15 C 0.2754(6) 0.0104(9) 0.1058(4) 0.093(3) Uani 1 1 d . . . . .
H15A H 0.2275 0.0479 0.0986 0.112 Uiso 1 1 calc R U . . .
C16 C 0.2996(5) -0.0279(9) 0.0636(3) 0.091(3) Uani 1 1 d . . . . .
H16A H 0.2685 -0.0193 0.0269 0.109 Uiso 1 1 calc R U . . .
C17 C 0.3707(5) -0.0814(7) 0.0718(3) 0.066(2) Uani 1 1 d . . . . .
C18 C 0.4135(4) -0.0887(8) 0.1244(3) 0.074(2) Uani 1 1 d . . . . .
H18A H 0.4631 -0.1208 0.1315 0.089 Uiso 1 1 calc R U . . .
C19 C 0.3857(5) -0.0496(7) 0.1687(3) 0.069(2) Uani 1 1 d . . . . .
H19A H 0.4157 -0.0569 0.2058 0.083 Uiso 1 1 calc R U . . .
C20 C 0.3984(6) -0.1303(10) 0.0235(3) 0.107(4) Uani 1 1 d . . . . .
H20A H 0.4491 -0.1632 0.0375 0.161 Uiso 1 1 calc R U . . .
H20B H 0.4004 -0.0684 -0.0030 0.161 Uiso 1 1 calc R U . . .
H20C H 0.3634 -0.1906 0.0049 0.161 Uiso 1 1 calc R U . . .
N3 N 0.3462(4) 0.3262(6) 0.0380(3) 0.077(2) Uani 1 1 d D . . . .
C21 C 0.3704(4) 0.2664(7) 0.0109(3) 0.064(2) Uani 1 1 d D . . . .
N4 N 0.4049(4) 0.2007(8) -0.0168(3) 0.107(3) Uani 1 1 d D . . . .
C22 C 0.3665(4) 0.1414(7) -0.0600(3) 0.069(2) Uani 1 1 d D . . . .
N5 N 0.3412(4) 0.0877(6) -0.0966(3) 0.080(2) Uani 1 1 d D . . . .
N6A N 0.2622(8) 0.5764(12) 0.0066(5) 0.058(4) Uiso 0.58 1 d D . P A 1
C23A C 0.2440(8) 0.6086(13) -0.0376(5) 0.055(4) Uiso 0.58 1 d D . P A 1
N7A N 0.2247(8) 0.6470(11) -0.0887(5) 0.087(4) Uiso 0.58 1 d D . P A 1
C24A C 0.2468(10) 0.7475(13) -0.1052(7) 0.071(6) Uiso 0.58 1 d D . P A 1
N8A N 0.2608(7) 0.8248(9) -0.1230(5) 0.047(3) Uiso 0.58 1 d D . P A 1
N6B N 0.2421(11) 0.5612(16) 0.0024(6) 0.062(7) Uiso 0.42 1 d D . P A 2
C23B C 0.2293(13) 0.6376(18) -0.0296(8) 0.069(7) Uiso 0.42 1 d D . P A 2
N7B N 0.1993(10) 0.6906(15) -0.0769(6) 0.081(5) Uiso 0.42 1 d D . P A 2
C24B C 0.2317(13) 0.7752(17) -0.1000(9) 0.060(7) Uiso 0.42 1 d D . P A 2
N8B N 0.2444(9) 0.8500(13) -0.1189(6) 0.048(5) Uiso 0.42 1 d D . P A 2
O9 O 0.1877(3) 0.3736(5) 0.0640(2) 0.0805(17) Uani 1 1 d D . . . .
H9 H 0.177(5) 0.370(7) 0.099(2) 0.097 Uiso 1 1 d D U . . .
C25A C 0.1509(12) 0.307(2) 0.0187(8) 0.118(8) Uiso 0.53 1 d D . P B 1
H25A H 0.1027 0.2788 0.0244 0.178 Uiso 0.53 1 calc R U P B 1
H25B H 0.1830 0.2411 0.0148 0.178 Uiso 0.53 1 calc R U P B 1
H25C H 0.1412 0.3539 -0.0152 0.178 Uiso 0.53 1 calc R U P B 1
C25B C 0.1672(15) 0.2622(17) 0.0438(11) 0.117(9) Uiso 0.47 1 d D . P B 2
H25D H 0.1137 0.2485 0.0427 0.176 Uiso 0.47 1 calc R U P B 2
H25E H 0.1988 0.2054 0.0683 0.176 Uiso 0.47 1 calc R U P B 2
H25F H 0.1747 0.2549 0.0062 0.176 Uiso 0.47 1 calc R U P B 2
O10 O 0.4072(3) 0.5611(6) 0.0953(2) 0.0817(17) Uani 1 1 d D U . . .
H10 H 0.408(5) 0.586(7) 0.1330(14) 0.098 Uiso 1 1 d D U . . .
C26A C 0.4736(12) 0.556(3) 0.0740(11) 0.187(10) Uiso 0.73 1 d D U P C 1
H26A H 0.5093 0.6162 0.0914 0.280 Uiso 0.73 1 calc R U P C 1
H26B H 0.4591 0.5670 0.0337 0.280 Uiso 0.73 1 calc R U P C 1
H26C H 0.4978 0.4799 0.0826 0.280 Uiso 0.73 1 calc R U P C 1
C26B C 0.483(3) 0.522(9) 0.098(4) 0.27(3) Uiso 0.27 1 d D U P C 2
H26D H 0.5181 0.5871 0.1088 0.398 Uiso 0.27 1 calc R U P C 2
H26E H 0.4855 0.4924 0.0620 0.398 Uiso 0.27 1 calc R U P C 2
H26F H 0.4963 0.4611 0.1263 0.398 Uiso 0.27 1 calc R U P C 2
O11 O 0.1844(4) 0.4432(7) 0.3120(2) 0.110(3) Uani 1 1 d D . . . .
H11 H 0.170(6) 0.415(9) 0.2756(17) 0.133 Uiso 1 1 d D U . . .
C27A C 0.1565(13) 0.3751(18) 0.3465(8) 0.109(7) Uiso 0.53 1 d D . P D 1
H27A H 0.1128 0.3318 0.3249 0.164 Uiso 0.53 1 calc R U P D 1
H27B H 0.1407 0.4231 0.3741 0.164 Uiso 0.53 1 calc R U P D 1
H27C H 0.1959 0.3210 0.3655 0.164 Uiso 0.53 1 calc R U P D 1
C27B C 0.1216(14) 0.427(3) 0.3263(14) 0.154(12) Uiso 0.47 1 d D . P D 2
H27D H 0.0788 0.4346 0.2935 0.231 Uiso 0.47 1 calc R U P D 2
H27E H 0.1168 0.4851 0.3540 0.231 Uiso 0.47 1 calc R U P D 2
H27F H 0.1214 0.3498 0.3422 0.231 Uiso 0.47 1 calc R U P D 2
O12 O 0.4093(3) 0.6106(6) 0.34705(19) 0.0805(18) Uani 1 1 d D . . . .
H12 H 0.428(4) 0.603(7) 0.3151(19) 0.097 Uiso 1 1 d D U . . .
C28A C 0.4636(7) 0.6555(13) 0.3897(5) 0.062(4) Uiso 0.56 1 d D . P E 1
H28A H 0.5114 0.6621 0.3785 0.093 Uiso 0.56 1 calc R U P E 1
H28B H 0.4708 0.6047 0.4221 0.093 Uiso 0.56 1 calc R U P E 1
H28C H 0.4477 0.7321 0.3992 0.093 Uiso 0.56 1 calc R U P E 1
C28B C 0.4380(12) 0.7080(16) 0.3782(8) 0.080(6) Uiso 0.44 1 d D . P E 2
H28D H 0.4849 0.7325 0.3689 0.120 Uiso 0.44 1 calc R U P E 2
H28E H 0.4487 0.6895 0.4179 0.120 Uiso 0.44 1 calc R U P E 2
H28F H 0.4006 0.7704 0.3696 0.120 Uiso 0.44 1 calc R U P E 2
N9 N 0.1020(6) 0.0122(10) 0.2720(4) 0.124(3) Uani 1 1 d . U . . .
H91 H 0.1302 -0.0151 0.2446 0.148 Uiso 1 1 calc R U . . .
C29 C 0.0761(7) -0.0862(11) 0.2948(4) 0.122(4) Uani 1 1 d . U . . .
H29A H 0.0413 -0.1295 0.2653 0.182 Uiso 1 1 calc R U . . .
H29B H 0.0496 -0.0625 0.3228 0.182 Uiso 1 1 calc R U . . .
H29C H 0.1194 -0.1351 0.3122 0.182 Uiso 1 1 calc R U . . .
C30 C 0.0420(7) 0.0904(11) 0.2425(5) 0.135(4) Uani 1 1 d . U . . .
H30A H 0.0059 0.0476 0.2135 0.202 Uiso 1 1 calc R U . . .
H30B H 0.0645 0.1530 0.2255 0.202 Uiso 1 1 calc R U . . .
H30C H 0.0154 0.1229 0.2689 0.202 Uiso 1 1 calc R U . . .
C31 C 0.1576(8) 0.0735(14) 0.3173(6) 0.166(5) Uani 1 1 d . U . . .
H31A H 0.1961 0.0188 0.3369 0.249 Uiso 1 1 calc R U . . .
H31B H 0.1310 0.1067 0.3435 0.249 Uiso 1 1 calc R U . . .
H31C H 0.1821 0.1354 0.3012 0.249 Uiso 1 1 calc R U . . .

loop_
_atom_site_aniso_label
_atom_site_aniso_U_11
_atom_site_aniso_U_22
_atom_site_aniso_U_33
_atom_site_aniso_U_23
_atom_site_aniso_U_13
_atom_site_aniso_U_12
Mn1 0.0468(5) 0.0310(5) 0.0261(4) 0.0013(4) 0.0093(4) 0.0034(4)
Mn2 0.0616(6) 0.0516(6) 0.0309(5) -0.0055(4) 0.0185(4) 0.0033(5)
Mn3 0.0557(6) 0.0586(7) 0.0263(5) 0.0017(4) 0.0116(4) -0.0094(5)
Br1 0.0493(4) 0.0737(5) 0.0449(4) 0.0007(3) 0.0110(3) -0.0172(4)
Br2 0.0606(5) 0.0701(5) 0.0652(5) -0.0059(4) 0.0157(4) -0.0152(4)
O1 0.049(2) 0.033(2) 0.0247(18) 0.0010(16) 0.0106(17) 0.0012(19)
O2 0.046(2) 0.037(2) 0.0285(19) -0.0017(17) 0.0114(17) 0.0005(19)
C1 0.058(4) 0.038(4) 0.033(3) 0.007(3) 0.012(3) 0.008(3)
C2 0.057(4) 0.049(4) 0.036(3) -0.001(3) 0.014(3) 0.012(3)
C3 0.069(4) 0.038(4) 0.036(3) -0.007(3) 0.011(3) 0.010(3)
N1 0.050(3) 0.074(4) 0.046(3) 0.007(3) 0.017(3) 0.009(3)
S1 0.0563(12) 0.118(2) 0.0602(12) 0.0186(12) 0.0246(10) 0.0280(13)
O5 0.086(4) 0.098(5) 0.101(4) 0.004(4) 0.021(3) 0.053(4)
O6 0.043(3) 0.201(8) 0.097(4) 0.055(5) 0.025(3) 0.002(4)
C4 0.048(4) 0.104(7) 0.057(5) 0.016(5) 0.011(4) 0.007(5)
C5 0.089(7) 0.095(8) 0.085(7) 0.025(6) 0.019(5) 0.041(6)
C6 0.109(8) 0.100(8) 0.097(8) 0.029(7) 0.013(6) 0.016(7)
C7 0.086(7) 0.136(10) 0.067(6) 0.032(7) 0.012(5) -0.005(7)
C8 0.157(11) 0.151(12) 0.069(7) 0.000(7) 0.029(7) -0.029(10)
C9 0.130(9) 0.128(9) 0.061(6) 0.018(6) 0.014(6) -0.031(8)
C10 0.141(10) 0.217(14) 0.056(6) 0.019(7) 0.007(6) -0.014(10)
O3 0.049(2) 0.036(2) 0.040(2) 0.0022(18) 0.0165(19) 0.005(2)
O4 0.054(3) 0.034(2) 0.035(2) 0.0049(18) 0.0079(18) 0.001(2)
C11 0.047(4) 0.039(4) 0.066(4) 0.001(3) 0.018(3) 0.008(3)
C12 0.063(5) 0.032(4) 0.060(4) 0.003(3) 0.009(3) 0.003(3)
C13 0.074(5) 0.047(4) 0.049(4) 0.006(3) 0.006(3) 0.007(4)
N2 0.070(4) 0.044(4) 0.086(5) 0.001(3) 0.037(4) 0.003(3)
S2 0.1127(19) 0.0374(11) 0.0924(16) -0.0067(11) 0.0615(14) -0.0069(12)
O7 0.169(6) 0.031(3) 0.080(4) 0.006(3) 0.043(4) 0.013(3)
O8 0.104(5) 0.058(4) 0.154(6) -0.037(4) 0.089(4) -0.027(3)
C14 0.073(5) 0.050(4) 0.071(5) -0.006(4) 0.036(4) -0.002(4)
C15 0.089(7) 0.105(8) 0.096(7) 0.019(6) 0.043(6) 0.043(6)
C16 0.092(7) 0.123(8) 0.058(5) 0.024(5) 0.018(5) 0.047(6)
C17 0.069(5) 0.076(5) 0.055(4) 0.003(4) 0.019(4) 0.014(4)
C18 0.055(5) 0.103(7) 0.059(5) -0.017(5) 0.005(4) 0.009(5)
C19 0.086(6) 0.073(6) 0.047(4) -0.012(4) 0.014(4) -0.013(5)
C20 0.113(8) 0.154(10) 0.055(5) -0.016(6) 0.022(5) 0.033(7)
N3 0.102(5) 0.082(5) 0.052(4) -0.019(4) 0.024(4) 0.016(4)
C21 0.067(5) 0.085(6) 0.040(4) -0.025(4) 0.010(3) 0.012(4)
N4 0.071(5) 0.157(8) 0.087(5) -0.076(6) 0.008(4) 0.021(5)
C22 0.070(5) 0.091(6) 0.048(4) -0.025(4) 0.017(4) 0.011(5)
N5 0.115(6) 0.087(5) 0.040(3) -0.021(4) 0.022(4) 0.008(5)
O9 0.092(4) 0.093(4) 0.056(3) -0.026(3) 0.018(3) -0.035(3)
O10 0.070(4) 0.121(5) 0.066(3) -0.010(3) 0.038(3) -0.020(3)
O11 0.094(4) 0.191(7) 0.052(3) -0.001(4) 0.029(3) -0.081(5)
O12 0.073(4) 0.129(5) 0.037(3) -0.013(3) 0.008(2) -0.047(4)
N9 0.133(7) 0.168(9) 0.087(6) 0.019(5) 0.060(5) 0.032(6)
C29 0.127(8) 0.182(9) 0.068(6) 0.038(6) 0.045(6) 0.029(7)
C30 0.153(9) 0.168(10) 0.090(7) 0.014(7) 0.043(6) 0.056(8)
C31 0.146(10) 0.218(13) 0.138(9) -0.007(9) 0.040(7) 0.014(9)

loop_
_atom_type_symbol
_atom_type_description
_atom_type_scat_dispersion_real
_atom_type_scat_dispersion_imag
_atom_type_scat_source
C C 0.0033 0.0016 'International Tables Vol C Tables 4.2.6.8 and 6.1.1.4'
H H 0.0000 0.0000 'International Tables Vol C Tables 4.2.6.8 and 6.1.1.4'
N N 0.0061 0.0033 'International Tables Vol C Tables 4.2.6.8 and 6.1.1.4'
O O 0.0106 0.0060 'International Tables Vol C Tables 4.2.6.8 and 6.1.1.4'
S S 0.1246 0.1234 'International Tables Vol C Tables 4.2.6.8 and 6.1.1.4'
Mn Mn 0.3368 0.7283 'International Tables Vol C Tables 4.2.6.8 and 6.1.1.4'
Br Br -0.2901 2.4595 'International Tables Vol C Tables 4.2.6.8 and 6.1.1.4'

loop_
_geom_angle_atom_site_label_1
_geom_angle_atom_site_label_2
_geom_angle_atom_site_label_3
_geom_angle
_geom_angle_site_symmetry_1
_geom_angle_site_symmetry_3
O4 Mn1 O3 96.19(17) . .
O4 Mn1 O2 82.83(17) . .
O3 Mn1 O2 170.57(17) . .
O4 Mn1 O1 169.92(17) . .
O3 Mn1 O1 83.17(16) . .
O2 Mn1 O1 96.16(16) . .
O4 Mn1 Br1 95.74(13) . .
O3 Mn1 Br1 95.39(13) . .
O2 Mn1 Br1 94.04(12) . .
O1 Mn1 Br1 94.34(12) . .
O4 Mn1 Br2 86.48(13) . .
O3 Mn1 Br2 85.06(13) . .
O2 Mn1 Br2 85.52(12) . .
O1 Mn1 Br2 83.44(12) . .
Br1 Mn1 Br2 177.68(4) . .
Mn2 Mn1 Br2 87.02(3) . .
Mn3 Mn1 Br2 89.35(3) . .
O1 Mn2 O3 70.60(14) . .
O1 Mn2 N6A 97.5(4) . .
O3 Mn2 N6A 167.9(4) . .
O1 Mn2 N3 165.5(2) . .
O3 Mn2 N3 94.9(2) . .
N6A Mn2 N3 97.0(4) . .
O1 Mn2 O9 88.57(18) . .
O3 Mn2 O9 87.84(18) . .
N6A Mn2 O9 93.8(4) . .
N3 Mn2 O9 91.4(3) . .
O1 Mn2 O10 89.33(18) . .
O3 Mn2 O10 92.51(19) . .
N6A Mn2 O10 85.4(4) . .
N3 Mn2 O10 90.9(3) . .
O9 Mn2 O10 177.6(2) . .
O1 Mn2 N6B 97.6(6) . .
O3 Mn2 N6B 165.6(5) . .
N3 Mn2 N6B 96.8(6) . .
O9 Mn2 N6B 83.6(6) . .
O10 Mn2 N6B 95.6(6) . .
O2 Mn3 O4 70.31(14) . .
O2 Mn3 N5 164.6(2) . 4_566
O4 Mn3 N5 94.3(2) . 4_566
O2 Mn3 O12 90.96(17) . .
O4 Mn3 O12 90.18(19) . .
N5 Mn3 O12 90.3(2) 4_566 .
O2 Mn3 O11 85.20(19) . .
O4 Mn3 O11 87.0(2) . .
N5 Mn3 O11 93.0(3) 4_566 .
O12 Mn3 O11 175.84(18) . .
O2 Mn3 N8A 95.8(3) . 4_576
O4 Mn3 N8A 165.9(3) . 4_576
N5 Mn3 N8A 99.6(4) 4_566 4_576
O12 Mn3 N8A 87.7(4) . 4_576
O11 Mn3 N8A 94.3(4) . 4_576
O2 Mn3 N8B 100.7(4) . 4_576
O4 Mn3 N8B 168.0(4) . 4_576
N5 Mn3 N8B 94.4(5) 4_566 4_576
O12 Mn3 N8B 98.0(5) . 4_576
O11 Mn3 N8B 84.3(5) . 4_576
C1 O1 Mn1 123.1(3) . .
C1 O1 Mn2 128.1(3) . .
Mn1 O1 Mn2 102.95(17) . .
C3 O2 Mn1 121.8(3) . .
C3 O2 Mn3 129.0(3) . .
Mn1 O2 Mn3 103.12(17) . .
O1 C1 C2 112.1(5) . .
O1 C1 H1A 109.2 . .
C2 C1 H1A 109.2 . .
O1 C1 H1B 109.2 . .
C2 C1 H1B 109.2 . .
H1A C1 H1B 107.9 . .
N1 C2 C1 113.1(5) . .
N1 C2 C3 109.4(5) . .
C1 C2 C3 112.4(5) . .
N1 C2 H2A 107.2 . .
C1 C2 H2A 107.2 . .
C3 C2 H2A 107.2 . .
O2 C3 C2 112.1(5) . .
O2 C3 H3A 109.2 . .
C2 C3 H3A 109.2 . .
O2 C3 H3B 109.2 . .
C2 C3 H3B 109.2 . .
H3A C3 H3B 107.9 . .
C2 N1 S1 121.9(5) . .
C2 N1 H1 128(5) . .
S1 N1 H1 107(5) . .
O6 S1 O5 120.3(4) . .
O6 S1 N1 107.1(4) . .
O5 S1 N1 108.3(4) . .
O6 S1 C4 107.7(4) . .
O5 S1 C4 104.7(5) . .
N1 S1 C4 108.3(3) . .
C5 C4 C9 119.8(9) . .
C5 C4 S1 121.2(8) . .
C9 C4 S1 119.0(8) . .
C4 C5 C6 119.7(10) . .
C4 C5 H5A 120.2 . .
C6 C5 H5A 120.2 . .
C7 C6 C5 120.9(10) . .
C7 C6 H6A 119.6 . .
C5 C6 H6A 119.6 . .
C8 C7 C6 119.1(10) . .
C8 C7 C10 122.6(12) . .
C6 C7 C10 118.3(11) . .
C7 C8 C9 119.6(12) . .
C7 C8 H8A 120.2 . .
C9 C8 H8A 120.2 . .
C4 C9 C8 120.5(11) . .
C4 C9 H9A 119.7 . .
C8 C9 H9A 119.7 . .
C7 C10 H10A 109.5 . .
C7 C10 H10B 109.5 . .
H10A C10 H10B 109.5 . .
C7 C10 H10C 109.5 . .
H10A C10 H10C 109.5 . .
H10B C10 H10C 109.5 . .
C11 O3 Mn1 123.6(4) . .
C11 O3 Mn2 129.3(4) . .
Mn1 O3 Mn2 102.50(17) . .
C13 O4 Mn1 123.4(4) . .
C13 O4 Mn3 129.5(3) . .
Mn1 O4 Mn3 102.97(18) . .
O3 C11 C12 111.4(5) . .
O3 C11 H11A 109.3 . .
C12 C11 H11A 109.3 . .
O3 C11 H11B 109.3 . .
C12 C11 H11B 109.3 . .
H11A C11 H11B 108.0 . .
N2 C12 C13 111.6(6) . .
N2 C12 C11 110.3(5) . .
C13 C12 C11 113.2(6) . .
N2 C12 H12A 107.1 . .
C13 C12 H12A 107.1 . .
C11 C12 H12A 107.1 . .
O4 C13 C12 112.9(5) . .
O4 C13 H13A 109.0 . .
C12 C13 H13A 109.0 . .
O4 C13 H13B 109.0 . .
C12 C13 H13B 109.0 . .
H13A C13 H13B 107.8 . .
C12 N2 S2 120.8(5) . .
C12 N2 H2 127(5) . .
S2 N2 H2 108(5) . .
O7 S2 O8 120.7(4) . .
O7 S2 N2 108.7(4) . .
O8 S2 N2 105.8(4) . .
O7 S2 C14 105.1(4) . .
O8 S2 C14 107.3(4) . .
N2 S2 C14 108.9(3) . .
C15 C14 C19 118.3(7) . .
C15 C14 S2 121.1(7) . .
C19 C14 S2 120.6(6) . .
C16 C15 C14 122.8(9) . .
C16 C15 H15A 118.6 . .
C14 C15 H15A 118.6 . .
C15 C16 C17 121.0(8) . .
C15 C16 H16A 119.5 . .
C17 C16 H16A 119.5 . .
C18 C17 C16 117.2(7) . .
C18 C17 C20 121.1(8) . .
C16 C17 C20 121.6(7) . .
C17 C18 C19 120.6(8) . .
C17 C18 H18A 119.7 . .
C19 C18 H18A 119.7 . .
C14 C19 C18 120.0(7) . .
C14 C19 H19A 120.0 . .
C18 C19 H19A 120.0 . .
C17 C20 H20A 109.5 . .
C17 C20 H20B 109.5 . .
H20A C20 H20B 109.5 . .
C17 C20 H20C 109.5 . .
H20A C20 H20C 109.5 . .
H20B C20 H20C 109.5 . .
C21 N3 Mn2 170.2(7) . .
N3 C21 N4 174.1(9) . .
C21 N4 C22 120.9(7) . .
N5 C22 N4 173.1(9) . .
C22 N5 Mn3 176.0(7) . 4_565
C23A N6A Mn2 162.5(14) . .
N6A C23A N7A 178.4(18) . .
C23A N7A C24A 124.7(14) . .
N8A C24A N7A 173(2) . .
C24A N8A Mn3 172.6(16) . 4_575
C23B N6B Mn2 158.4(19) . .
N6B C23B N7B 157(2) . .
C23B N7B C24B 126.2(17) . .
N8B C24B N7B 166(3) . .
C24B N8B Mn3 162(2) . 4_575
C25A O9 Mn2 129.2(10) . .
C25B O9 Mn2 130.2(12) . .
C25A O9 H9 123(5) . .
C25B O9 H9 101(5) . .
Mn2 O9 H9 105(5) . .
O9 C25A H25A 109.5 . .
O9 C25A H25B 109.5 . .
H25A C25A H25B 109.5 . .
O9 C25A H25C 109.5 . .
H25A C25A H25C 109.5 . .
H25B C25A H25C 109.5 . .
O9 C25B H25D 109.5 . .
O9 C25B H25E 109.5 . .
H25D C25B H25E 109.5 . .
O9 C25B H25F 109.5 . .
H25D C25B H25F 109.5 . .
H25E C25B H25F 109.5 . .
C26B O10 Mn2 131(4) . .
C26A O10 Mn2 134.7(12) . .
C26B O10 H10 105(6) . .
C26A O10 H10 123(5) . .
Mn2 O10 H10 97(5) . .
O10 C26A H26A 109.5 . .
O10 C26A H26B 109.5 . .
H26A C26A H26B 109.5 . .
O10 C26A H26C 109.5 . .
H26A C26A H26C 109.5 . .
H26B C26A H26C 109.5 . .
O10 C26B H26D 109.5 . .
O10 C26B H26E 109.5 . .
H26D C26B H26E 109.5 . .
O10 C26B H26F 109.5 . .
H26D C26B H26F 109.5 . .
H26E C26B H26F 109.5 . .
C27B O11 Mn3 146.4(15) . .
C27A O11 Mn3 125.4(10) . .
C27B O11 H11 99(7) . .
C27A O11 H11 110(7) . .
Mn3 O11 H11 114(6) . .
O11 C27A H27A 109.5 . .
O11 C27A H27B 109.5 . .
H27A C27A H27B 109.5 . .
O11 C27A H27C 109.5 . .
H27A C27A H27C 109.5 . .
H27B C27A H27C 109.5 . .
O11 C27B H27D 109.5 . .
O11 C27B H27E 109.5 . .
H27D C27B H27E 109.5 . .
O11 C27B H27F 109.5 . .
H27D C27B H27F 109.5 . .
H27E C27B H27F 109.5 . .
C28A O12 Mn3 139.2(7) . .
C28B O12 Mn3 130.6(10) . .
C28A O12 H12 110(5) . .
C28B O12 H12 112(5) . .
Mn3 O12 H12 110(5) . .
O12 C28A H28A 109.5 . .
O12 C28A H28B 109.5 . .
H28A C28A H28B 109.5 . .
O12 C28A H28C 109.5 . .
H28A C28A H28C 109.5 . .
H28B C28A H28C 109.5 . .
O12 C28B H28D 109.5 . .
O12 C28B H28E 109.5 . .
H28D C28B H28E 109.5 . .
O12 C28B H28F 109.5 . .
H28D C28B H28F 109.5 . .
H28E C28B H28F 109.5 . .
C29 N9 C30 114.8(10) . .
C29 N9 C31 108.4(10) . .
C30 N9 C31 111.3(11) . .
C29 N9 H91 107.4 . .
C30 N9 H91 107.4 . .
C31 N9 H91 107.4 . .
N9 C29 H29A 109.5 . .
N9 C29 H29B 109.5 . .
H29A C29 H29B 109.5 . .
N9 C29 H29C 109.5 . .
H29A C29 H29C 109.5 . .
H29B C29 H29C 109.5 . .
N9 C30 H30A 109.5 . .
N9 C30 H30B 109.5 . .
H30A C30 H30B 109.5 . .
N9 C30 H30C 109.5 . .
H30A C30 H30C 109.5 . .
H30B C30 H30C 109.5 . .
N9 C31 H31A 109.5 . .
N9 C31 H31B 109.5 . .
H31A C31 H31B 109.5 . .
N9 C31 H31C 109.5 . .
H31A C31 H31C 109.5 . .
H31B C31 H31C 109.5 . .

loop_
_geom_bond_atom_site_label_1
_geom_bond_atom_site_label_2
_geom_bond_distance
_geom_bond_site_symmetry_2
Mn1 O4 1.883(4) .
Mn1 O3 1.886(4) .
Mn1 O2 1.887(4) .
Mn1 O1 1.891(4) .
Mn1 Br1 2.7568(11) .
Mn1 Mn2 3.1736(12) .
Mn1 Mn3 3.1764(12) .
Mn1 Br2 3.3704(12) .
Mn2 O1 2.160(4) .
Mn2 O3 2.177(4) .
Mn2 N6A 2.189(9) .
Mn2 N3 2.190(6) .
Mn2 O9 2.220(6) .
Mn2 O10 2.222(6) .
Mn2 N6B 2.234(11) .
Mn3 O2 2.162(4) .
Mn3 O4 2.170(4) .
Mn3 N5 2.181(6) 4_566
Mn3 O12 2.199(5) .
Mn3 O11 2.219(6) .
Mn3 N8A 2.231(8) 4_576
Mn3 N8B 2.237(11) 4_576
O1 C1 1.412(7) .
O2 C3 1.416(7) .
C1 C2 1.512(8) .
C1 H1A 0.9900 .
C1 H1B 0.9900 .
C2 N1 1.435(9) .
C2 C3 1.533(8) .
C2 H2A 1.0000 .
C3 H3A 0.9900 .
C3 H3B 0.9900 .
N1 S1 1.600(6) .
N1 H1 0.88(4) .
S1 O6 1.434(7) .
S1 O5 1.443(7) .
S1 C4 1.761(8) .
C4 C5 1.310(12) .
C4 C9 1.370(13) .
C5 C6 1.422(13) .
C5 H5A 0.9500 .
C6 C7 1.358(14) .
C6 H6A 0.9500 .
C7 C8 1.335(15) .
C7 C10 1.546(12) .
C8 C9 1.412(13) .
C8 H8A 0.9500 .
C9 H9A 0.9500 .
C10 H10A 0.9800 .
C10 H10B 0.9800 .
C10 H10C 0.9800 .
O3 C11 1.414(7) .
O4 C13 1.424(8) .
C11 C12 1.529(9) .
C11 H11A 0.9900 .
C11 H11B 0.9900 .
C12 N2 1.453(9) .
C12 C13 1.501(9) .
C12 H12A 1.0000 .
C13 H13A 0.9900 .
C13 H13B 0.9900 .
N2 S2 1.610(6) .
N2 H2 0.93(4) .
S2 O7 1.411(6) .
S2 O8 1.438(6) .
S2 C14 1.766(7) .
C14 C15 1.343(11) .
C14 C19 1.362(11) .
C15 C16 1.312(11) .
C15 H15A 0.9500 .
C16 C17 1.404(11) .
C16 H16A 0.9500 .
C17 C18 1.348(10) .
C17 C20 1.521(10) .
C18 C19 1.397(10) .
C18 H18A 0.9500 .
C19 H19A 0.9500 .
C20 H20A 0.9800 .
C20 H20B 0.9800 .
C20 H20C 0.9800 .
N3 C21 1.129(8) .
C21 N4 1.288(8) .
N4 C22 1.319(9) .
C22 N5 1.103(8) .
N5 Mn3 2.181(6) 4_565
N6A C23A 1.129(11) .
C23A N7A 1.308(12) .
N7A C24A 1.329(12) .
C24A N8A 1.058(11) .
N8A Mn3 2.231(8) 4_575
N6B C23B 1.172(13) .
C23B N7B 1.319(14) .
N7B C24B 1.345(14) .
C24B N8B 1.038(13) .
N8B Mn3 2.236(11) 4_575
O9 C25A 1.393(16) .
O9 C25B 1.402(17) .
O9 H9 0.93(3) .
C25A H25A 0.9800 .
C25A H25B 0.9800 .
C25A H25C 0.9800 .
C25B H25D 0.9800 .
C25B H25E 0.9800 .
C25B H25F 0.9800 .
O10 C26B 1.43(2) .
O10 C26A 1.437(17) .
O10 H10 0.97(3) .
C26A H26A 0.9800 .
C26A H26B 0.9800 .
C26A H26C 0.9800 .
C26B H26D 0.9800 .
C26B H26E 0.9800 .
C26B H26F 0.9800 .
O11 C27B 1.291(19) .
O11 C27A 1.353(15) .
O11 H11 0.93(3) .
C27A H27A 0.9800 .
C27A H27B 0.9800 .
C27A H27C 0.9800 .
C27B H27D 0.9800 .
C27B H27E 0.9800 .
C27B H27F 0.9800 .
O12 C28A 1.359(12) .
O12 C28B 1.394(15) .
O12 H12 0.94(3) .
C28A H28A 0.9800 .
C28A H28B 0.9800 .
C28A H28C 0.9800 .
C28B H28D 0.9800 .
C28B H28E 0.9800 .
C28B H28F 0.9800 .
N9 C29 1.405(14) .
N9 C30 1.467(14) .
N9 C31 1.491(16) .
N9 H91 1.0000 .
C29 H29A 0.9800 .
C29 H29B 0.9800 .
C29 H29C 0.9800 .
C30 H30A 0.9800 .
C30 H30B 0.9800 .
C30 H30C 0.9800 .
C31 H31A 0.9800 .
C31 H31B 0.9800 .
C31 H31C 0.9800 .

loop_
_geom_hbond_atom_site_label_D
_geom_hbond_atom_site_label_H
_geom_hbond_atom_site_label_A
_geom_hbond_distance_DH
_geom_hbond_distance_HA
_geom_hbond_distance_DA
_geom_hbond_angle_DHA
_geom_hbond_site_symmetry_A
N1 H1 Br2 0.88(4) 2.66(4) 3.529(7) 166(7) .
N2 H2 Br2 0.93(4) 2.64(5) 3.514(6) 159(6) .
O9 H9 Br2 0.93(3) 2.34(3) 3.268(5) 172(7) .
O10 H10 Br1 0.97(3) 2.26(3) 3.204(5) 164(7) .
O11 H11 Br2 0.93(3) 2.38(3) 3.306(6) 172(9) .
O12 H12 Br1 0.94(3) 2.28(3) 3.198(5) 163(7) .
N9 H91 O8 1.00 1.96 2.835(10) 145.1 .
C2 H2A O8 1.00 2.60 3.520(9) 152.8 1_565
C12 H12A Br1 1.00 2.83 3.699(7) 145.1 2_645
C29 H29A O5 0.98 2.63 3.329(11) 128.2 1_545
C30 H30B Br2 0.98 3.13 4.106(13) 174.5 .
C30 H30C O6 0.98 2.48 3.355(12) 149.0 2_545
C31 H31A N7A 0.98 2.63 3.47(2) 144.6 4_566
C31 H31B O6 0.98 2.51 3.377(15) 147.6 2_545
